data_4129189
loop_
_publ_author_name
'Zhou, Zijun'
'Chen, Shuming'
'Hong, Yubiao'
'Winterling, Erik'
'Tan, Yuqi'
'Hemming, Marcel'
'Harms, Klaus'
'Houk, K. N.'
'Meggers, Eric'

_publ_section_title
;
 Non-C2-Symmetric Chiral-at-Ruthenium Catalyst for Highly Efficient
 Enantioselective Intramolecular C(sp3)--H Amidation
;
_journal_name_full 'Journal of the American Chemical Society'
_journal_paper_doi 10.1021/jacs.9b09301
_journal_year 2019
_chemical_absolute_configuration ad
_chemical_formula_moiety 'C10 H10 Br N O'
_chemical_formula_sum 'C10 H10 Br N O'
_chemical_formula_weight 240.10
_space_group_crystal_system monoclinic
_space_group_IT_number 4
_space_group_name_Hall 'P 2yb'
_space_group_name_H-M_alt 'P 1 21 1'
_atom_sites_solution_hydrogens mixed
_atom_sites_solution_primary dual
_atom_sites_solution_secondary difmap
_audit_creation_method SHELXL-2018/3
_cell_angle_alpha 90
_cell_angle_beta 96.901(3)
_cell_angle_gamma 90
_cell_formula_units_Z 2
_cell_length_a 4.8070(2)
_cell_length_b 7.0174(2)
_cell_length_c 14.3984(6)
_cell_measurement_reflns_used 15678
_cell_measurement_temperature 100(2)
_cell_measurement_theta_max 76.06
_cell_measurement_theta_min 3.09
_cell_volume 482.18(3)
_computing_cell_refinement 'X-Area Recipe 1.33.0.0 (STOE, 2015)'
_computing_data_collection 'X-Area Pilatus3_SV 1.31.127.0 (STOE, 2016)'
_computing_data_reduction 'X-Area Integrate 1.71.0.0 (STOE, 2016) X-Area LANA 1.68.2.0 (STOE, 2016)'
_computing_molecular_graphics 'DIAMOND (Crystal Impact)'
_computing_publication_material 'X-Area 1.77'
_computing_structure_refinement 'SHELXL-2018/3 (Sheldrick, 2018)'
_computing_structure_solution 'XT V2014/1 (Bruker AXS Inc., 2014)'
_diffrn_ambient_temperature 100(2)
_diffrn_detector_area_resol_mean 5.81
_diffrn_measured_fraction_theta_full 1.000
_diffrn_measured_fraction_theta_max 0.996
_diffrn_measurement_device_type 'STOE STADIVARI'
_diffrn_measurement_method 'rotation method, \w scans'
_diffrn_radiation_type CuK\a
_diffrn_radiation_wavelength 1.54186
_diffrn_reflns_av_R_equivalents 0.0289
_diffrn_reflns_av_unetI/netI 0.0151
_diffrn_reflns_Laue_measured_fraction_full 1.000
_diffrn_reflns_Laue_measured_fraction_max 0.996
_diffrn_reflns_limit_h_max 6
_diffrn_reflns_limit_h_min -5
_diffrn_reflns_limit_k_max 8
_diffrn_reflns_limit_k_min -6
_diffrn_reflns_limit_l_max 17
_diffrn_reflns_limit_l_min -17
_diffrn_reflns_number 8380
_diffrn_reflns_point_group_measured_fraction_full 0.889
_diffrn_reflns_point_group_measured_fraction_max 0.869
_diffrn_reflns_theta_full 67.686
_diffrn_reflns_theta_max 75.455
_diffrn_reflns_theta_min 3.092
_diffrn_source 'GeniX 3D HF Cu'
_exptl_absorpt_coefficient_mu 5.468
_exptl_absorpt_correction_T_max 0.0516
_exptl_absorpt_correction_T_min 0.0138
_exptl_absorpt_correction_type multi-scan
_exptl_absorpt_process_details 'STOE LANA, absorption correction by scaling of reflection intensities.'
_exptl_crystal_colour colourless
_exptl_crystal_density_diffrn 1.654
_exptl_crystal_density_method 'not measured'
_exptl_crystal_description plate
_exptl_crystal_F_000 240
_exptl_crystal_size_max 0.18
_exptl_crystal_size_mid 0.17
_exptl_crystal_size_min 0.05
_refine_diff_density_max 0.324
_refine_diff_density_min -0.590
_refine_diff_density_rms 0.083
_refine_ls_abs_structure_details
; 
 Flack x determined using 644 quotients [(I+)-(I-)]/[(I+)+(I-)] 
 (Parsons, Flack and Wagner, Acta Cryst. B69 (2013) 249-259). 
;
_refine_ls_abs_structure_Flack -0.005(14)
_refine_ls_extinction_method none
_refine_ls_goodness_of_fit_ref 1.098
_refine_ls_hydrogen_treatment mixed
_refine_ls_matrix_type full
_refine_ls_number_parameters 122
_refine_ls_number_reflns 1728
_refine_ls_number_restraints 1
_refine_ls_restrained_S_all 1.098
_refine_ls_R_factor_all 0.0235
_refine_ls_R_factor_gt 0.0235
_refine_ls_shift/su_max 0.000
_refine_ls_shift/su_mean 0.000
_refine_ls_structure_factor_coef Fsqd
_refine_ls_weighting_details 'w=1/[\s^2^(Fo^2^)+(0.0466P)^2^+0.1201P] where P=(Fo^2^+2Fc^2^)/3'
_refine_ls_weighting_scheme calc
_refine_ls_wR_factor_gt 0.0625
_refine_ls_wR_factor_ref 0.0625
_reflns_Friedel_coverage 0.607
_reflns_Friedel_fraction_full 0.757
_reflns_Friedel_fraction_max 0.718
_reflns_number_gt 1725
_reflns_number_total 1728
_reflns_threshold_expression 'I > 2\s(I)'
_cod_data_source_file ja9b09301_si_002.cif
_cod_data_source_block ZZJLacBr
_cod_original_sg_symbol_H-M 'P 21'
_cod_database_code 4129189
_shelx_shelxl_version_number 2018/3
_shelx_space_group_comment
; 
The symmetry employed for this shelxl refinement is uniquely defined 
by the following loop, which should always be used as a source of 
symmetry information in preference to the above space-group names. 
They are only intended as comments. 
;
_shelx_estimated_absorpt_t_min 0.439
_shelx_estimated_absorpt_t_max 0.772

loop_
_space_group_symop_operation_xyz
'x, y, z'
'-x, y+1/2, -z'

loop_
_atom_site_label
_atom_site_type_symbol
_atom_site_fract_x
_atom_site_fract_y
_atom_site_fract_z
_atom_site_U_iso_or_equiv
_atom_site_adp_type
_atom_site_occupancy
_atom_site_site_symmetry_order
_atom_site_calc_flag
_atom_site_refinement_flags_posn
_atom_site_refinement_flags_adp
Br1 Br 0.05874(5) 0.95829(9) 0.07967(2) 0.03101(13) Uani 1 1 d . .
O1 O 0.8861(5) 0.2003(4) 0.53217(15) 0.0286(5) Uani 1 1 d . .
N2 N 0.8354(5) 0.3562(5) 0.39188(18) 0.0241(5) Uani 1 1 d . .
H2 H 0.913(9) 0.470(17) 0.419(3) 0.038(12) Uiso 1 1 d . .
C1 C 0.8092(6) 0.2057(5) 0.4476(2) 0.0248(6) Uani 1 1 d . .
C3 C 0.7549(6) 0.3193(5) 0.2921(2) 0.0235(6) Uani 1 1 d . .
H3 H 0.926990 0.295362 0.261147 0.028 Uiso 1 1 calc R U
C4 C 0.5843(7) 0.1323(6) 0.2936(2) 0.0282(7) Uani 1 1 d . .
H4A H 0.380770 0.159393 0.286576 0.034 Uiso 1 1 calc R U
H4AB H 0.624987 0.046298 0.242384 0.034 Uiso 1 1 calc R U
C5 C 0.6791(8) 0.0422(6) 0.3893(2) 0.0304(7) Uani 1 1 d . .
H5A H 0.517529 -0.011621 0.417063 0.036 Uiso 1 1 calc R U
H5AB H 0.817903 -0.060166 0.383790 0.036 Uiso 1 1 calc R U
C6 C 0.5891(6) 0.4796(6) 0.2423(2) 0.0216(7) Uani 1 1 d . .
C7 C 0.6113(7) 0.5129(5) 0.1477(2) 0.0257(7) Uani 1 1 d . .
H7 H 0.736390 0.438124 0.116621 0.031 Uiso 1 1 calc R U
C8 C 0.4521(7) 0.6547(5) 0.0985(2) 0.0249(6) Uani 1 1 d . .
H8 H 0.469633 0.678447 0.034454 0.030 Uiso 1 1 calc R U
C9 C 0.2683(6) 0.7599(5) 0.1448(2) 0.0247(6) Uani 1 1 d . .
C10 C 0.2389(7) 0.7277(5) 0.2387(2) 0.0243(6) Uani 1 1 d . .
H10 H 0.110039 0.800479 0.269165 0.029 Uiso 1 1 calc R U
C11 C 0.4015(6) 0.5871(5) 0.2870(2) 0.0235(6) Uani 1 1 d . .
H11 H 0.384187 0.564299 0.351130 0.028 Uiso 1 1 calc R U

loop_
_atom_site_aniso_label
_atom_site_aniso_U_11
_atom_site_aniso_U_22
_atom_site_aniso_U_33
_atom_site_aniso_U_23
_atom_site_aniso_U_13
_atom_site_aniso_U_12
Br1 0.03345(19) 0.0315(2) 0.02808(17) 0.00844(16) 0.00354(11) 0.00417(16)
O1 0.0379(12) 0.0268(13) 0.0213(10) 0.0031(9) 0.0043(9) 0.0013(10)
N2 0.0275(12) 0.0229(16) 0.0213(12) 0.0000(10) 0.0002(9) -0.0044(11)
C1 0.0244(13) 0.0232(17) 0.0275(14) -0.0004(13) 0.0056(11) 0.0015(12)
C3 0.0259(14) 0.0234(17) 0.0209(13) -0.0008(12) 0.0018(10) 0.0003(12)
C4 0.0313(16) 0.0230(17) 0.0287(15) -0.0014(14) -0.0027(13) -0.0013(14)
C5 0.0378(18) 0.0242(18) 0.0286(16) -0.0016(14) 0.0015(14) -0.0062(15)
C6 0.0238(11) 0.0203(19) 0.0209(11) 0.0007(15) 0.0032(9) -0.0035(15)
C7 0.0258(13) 0.031(2) 0.0205(14) -0.0008(11) 0.0042(10) 0.0000(11)
C8 0.0280(15) 0.0278(18) 0.0188(13) -0.0001(12) 0.0022(11) -0.0029(12)
C9 0.0253(13) 0.0231(17) 0.0251(14) 0.0026(13) 0.0008(11) -0.0044(12)
C10 0.0268(13) 0.0217(17) 0.0251(14) 0.0007(12) 0.0056(11) -0.0002(12)
C11 0.0250(13) 0.0260(18) 0.0200(13) 0.0005(12) 0.0043(10) -0.0044(12)

loop_
_atom_type_symbol
_atom_type_description
_atom_type_scat_dispersion_real
_atom_type_scat_dispersion_imag
_atom_type_scat_source
C C 0.0181 0.0091 'International Tables Vol C Tables 4.2.6.8 and 6.1.1.4'
H H 0.0000 0.0000 'International Tables Vol C Tables 4.2.6.8 and 6.1.1.4'
N N 0.0311 0.0180 'International Tables Vol C Tables 4.2.6.8 and 6.1.1.4'
O O 0.0492 0.0322 'International Tables Vol C Tables 4.2.6.8 and 6.1.1.4'
Br Br -0.6763 1.2805 'International Tables Vol C Tables 4.2.6.8 and 6.1.1.4'

loop_
_geom_angle_atom_site_label_1
_geom_angle_atom_site_label_2
_geom_angle_atom_site_label_3
_geom_angle
C1 N2 C3 114.5(3)
C1 N2 H2 119(3)
C3 N2 H2 127(3)
O1 C1 N2 125.3(3)
O1 C1 C5 125.6(3)
N2 C1 C5 109.1(3)
N2 C3 C6 113.4(3)
N2 C3 C4 102.4(3)
C6 C3 C4 112.8(3)
N2 C3 H3 109.4
C6 C3 H3 109.4
C4 C3 H3 109.4
C5 C4 C3 105.1(3)
C5 C4 H4A 110.7
C3 C4 H4A 110.7
C5 C4 H4AB 110.7
C3 C4 H4AB 110.7
H4A C4 H4AB 108.8
C1 C5 C4 104.2(3)
C1 C5 H5A 110.9
C4 C5 H5A 110.9
C1 C5 H5AB 110.9
C4 C5 H5AB 110.9
H5A C5 H5AB 108.9
C11 C6 C7 119.3(3)
C11 C6 C3 121.2(3)
C7 C6 C3 119.3(3)
C8 C7 C6 120.9(3)
C8 C7 H7 119.6
C6 C7 H7 119.6
C9 C8 C7 118.5(3)
C9 C8 H8 120.7
C7 C8 H8 120.7
C8 C9 C10 121.8(3)
C8 C9 Br1 119.0(2)
C10 C9 Br1 119.2(3)
C11 C10 C9 118.9(3)
C11 C10 H10 120.5
C9 C10 H10 120.5
C6 C11 C10 120.6(3)
C6 C11 H11 119.7
C10 C11 H11 119.7

loop_
_geom_bond_atom_site_label_1
_geom_bond_atom_site_label_2
_geom_bond_distance
Br1 C9 1.899(3)
O1 C1 1.230(4)
N2 C1 1.342(5)
N2 C3 1.465(4)
N2 H2 0.95(11)
C1 C5 1.512(5)
C3 C6 1.509(5)
C3 C4 1.549(5)
C3 H3 1.0000
C4 C5 1.535(5)
C4 H4A 0.9900
C4 H4AB 0.9900
C5 H5A 0.9900
C5 H5AB 0.9900
C6 C11 1.392(5)
C6 C7 1.398(4)
C7 C8 1.396(5)
C7 H7 0.9500
C8 C9 1.383(5)
C8 H8 0.9500
C9 C10 1.394(4)
C10 C11 1.392(5)
C10 H10 0.9500
C11 H11 0.9500

loop_
_geom_hbond_atom_site_label_D
_geom_hbond_atom_site_label_H
_geom_hbond_atom_site_label_A
_geom_hbond_distance_DH
_geom_hbond_distance_HA
_geom_hbond_distance_DA
_geom_hbond_angle_DHA
_geom_hbond_site_symmetry_A
_geom_hbond_publ_flag
N2 H2 O1 0.95(11) 1.97(10) 2.910(4) 173(4) 2_756 yes

loop_
_geom_torsion_atom_site_label_1
_geom_torsion_atom_site_label_2
_geom_torsion_atom_site_label_3
_geom_torsion_atom_site_label_4
_geom_torsion
C3 N2 C1 O1 173.7(3)
C3 N2 C1 C5 -4.4(4)
C1 N2 C3 C6 138.4(3)
C1 N2 C3 C4 16.5(4)
N2 C3 C4 C5 -21.3(3)
C6 C3 C4 C5 -143.5(3)
O1 C1 C5 C4 171.9(3)
N2 C1 C5 C4 -10.0(4)
C3 C4 C5 C1 19.3(4)
N2 C3 C6 C11 -34.7(4)
C4 C3 C6 C11 81.1(4)
N2 C3 C6 C7 149.4(3)
C4 C3 C6 C7 -94.8(4)
C11 C6 C7 C8 1.3(5)
C3 C6 C7 C8 177.3(3)
C6 C7 C8 C9 -1.0(5)
C7 C8 C9 C10 0.0(5)
C7 C8 C9 Br1 178.1(3)
C8 C9 C10 C11 0.7(5)
Br1 C9 C10 C11 -177.5(2)
C7 C6 C11 C10 -0.6(5)
C3 C6 C11 C10 -176.5(3)
C9 C10 C11 C6 -0.4(5)
